data_4342875
loop_
_publ_author_name
'Chorazy, Szymon'
'Arczynski, Miros\/law'
'Nakabayashi, Koji'
'Sieklucka, Barbara'
'Ohkoshi, Shin-Ichi'

_publ_section_title
;
 Visible to Near-Infrared Emission from
 Ln(III)(Bis-oxazoline)-[Mo(V)(CN)8] (Ln = Ce-Yb) Magnetic Coordination
 Polymers Showing Unusual Lanthanide-Dependent Sliding of Cyanido-Bridged
 Layers.
;
_journal_issue 10
_journal_name_full 'Inorganic chemistry'
_journal_page_first 4724
_journal_page_last 4736
_journal_paper_doi 10.1021/acs.inorgchem.5b00040
_journal_volume 54
_journal_year 2015
_chemical_formula_sum 'C58 H52 Mo2 N31 O12 Pr2'
_chemical_formula_weight 1849.01
_chemical_name_systematic
;
 ?
;
_space_group_IT_number 2
_symmetry_cell_setting triclinic
_symmetry_space_group_name_Hall '-P 1'
_symmetry_space_group_name_H-M 'P -1'
_atom_sites_solution_hydrogens geom
_atom_sites_solution_primary direct
_atom_sites_solution_secondary difmap
_audit_conform_dict_location ftp://ftp.iucr.org/pub/cif_core.dic
_audit_conform_dict_name cif_core.dic
_audit_conform_dict_version 2.4
_audit_creation_date 2014-10-17T21:17:39-00:00
_audit_creation_method 'WinGX routine CIF_UPDATE'
_cell_angle_alpha 84.2260(10)
_cell_angle_beta 82.9260(10)
_cell_angle_gamma 76.5780(10)
_cell_formula_units_Z 2
_cell_length_a 10.6951(2)
_cell_length_b 19.3207(4)
_cell_length_c 19.4637(4)
_cell_measurement_temperature 90(2)
_cell_volume 3871.47(14)
_computing_structure_refinement 'SHELXL-97 (Sheldrick, 1997)'
_computing_structure_solution 'SHELXS-97 (Sheldrick, 1990)'
_diffrn_ambient_temperature 90(2)
_diffrn_measured_fraction_theta_full 0.987
_diffrn_measured_fraction_theta_max 0.987
_diffrn_measurement_device_type 'Rigaku R-AXIS RAPID'
_diffrn_measurement_method \w
_diffrn_radiation_monochromator graphite
_diffrn_radiation_type MoK\a
_diffrn_radiation_wavelength 0.71075
_diffrn_reflns_av_R_equivalents 0.0292
_diffrn_reflns_av_unetI/netI 0.0389
_diffrn_reflns_limit_h_max 13
_diffrn_reflns_limit_h_min -13
_diffrn_reflns_limit_k_max 25
_diffrn_reflns_limit_k_min -25
_diffrn_reflns_limit_l_max 25
_diffrn_reflns_limit_l_min -25
_diffrn_reflns_number 37915
_diffrn_reflns_theta_full 27.47
_diffrn_reflns_theta_max 27.47
_diffrn_reflns_theta_min 3.03
_exptl_absorpt_coefficient_mu 1.627
_exptl_absorpt_correction_T_max 0.8808
_exptl_absorpt_correction_T_min 0.7367
_exptl_absorpt_correction_type multi-scan
_exptl_absorpt_process_details 'ABSCOR (Rigaku, 1995)'
_exptl_crystal_colour yellow
_exptl_crystal_density_diffrn 1.586
_exptl_crystal_density_method 'not measured'
_exptl_crystal_description block
_exptl_crystal_F_000 1830
_exptl_crystal_size_max 0.2
_exptl_crystal_size_mid 0.1
_exptl_crystal_size_min 0.08
_refine_diff_density_max 1.451
_refine_diff_density_min -0.919
_refine_diff_density_rms 0.174
_refine_ls_extinction_method none
_refine_ls_goodness_of_fit_ref 1.06
_refine_ls_hydrogen_treatment mixed
_refine_ls_matrix_type full
_refine_ls_number_parameters 1067
_refine_ls_number_reflns 17509
_refine_ls_number_restraints 13
_refine_ls_restrained_S_all 1.061
_refine_ls_R_factor_all 0.0434
_refine_ls_R_factor_gt 0.0358
_refine_ls_shift/su_max 0.002
_refine_ls_shift/su_mean 0
_refine_ls_structure_factor_coef Fsqd
_refine_ls_weighting_details 'calc w=1/[\s^2^(Fo^2^)+(0.0690P)^2^+7.9923P] where P=(Fo^2^+2Fc^2^)/3'
_refine_ls_weighting_scheme calc
_refine_ls_wR_factor_gt 0.1049
_refine_ls_wR_factor_ref 0.1172
_reflns_number_gt 15272
_reflns_number_total 17509
_reflns_threshold_expression >2sigma(I)
_cod_data_source_file ic5b00040_si_002.cif
_cod_data_source_block PrMoBoxTriclinic
_cod_depositor_comments 'Adding full bibliography for 4342874--4342887.cif.'
_cod_original_cell_volume 3871.47(13)
_cod_database_code 4342875

loop_
_symmetry_equiv_pos_as_xyz
'x, y, z'
'-x, -y, -z'

loop_
_atom_site_label
_atom_site_type_symbol
_atom_site_fract_x
_atom_site_fract_y
_atom_site_fract_z
_atom_site_U_iso_or_equiv
_atom_site_adp_type
_atom_site_occupancy
_atom_site_symmetry_multiplicity
_atom_site_calc_flag
_atom_site_refinement_flags
_atom_site_disorder_assembly
_atom_site_disorder_group
Pr1 Pr 0.940886(19) 0.164469(10) 0.353597(10) 0.01325(6) Uani 1 1 d . . .
Pr2 Pr 0.40455(2) 0.652994(11) 0.136332(10) 0.01535(6) Uani 1 1 d . . .
Mo2 Mo 0.20993(3) 0.864365(16) 0.348487(16) 0.01252(7) Uani 1 1 d . . .
Mo1 Mo 0.60795(3) 0.346535(17) 0.162463(16) 0.01375(8) Uani 1 1 d . . .
O11 O 0.5535(4) 0.84043(19) 0.00134(19) 0.0369(8) Uani 1 1 d . . .
O12 O 0.7541(3) 0.7194(2) -0.00384(18) 0.0397(9) Uani 1 1 d . . .
O9 O 0.1957(4) 0.5299(2) 0.32149(19) 0.0446(9) Uani 1 1 d . . .
O10 O 0.0973(4) 0.5122(2) 0.2009(2) 0.0437(9) Uani 1 1 d . . .
O4 O 0.1937(3) 0.72071(16) 0.10745(16) 0.0264(6) Uani 1 1 d . . .
O3 O 0.5762(3) 0.6400(2) 0.20988(17) 0.0352(8) Uani 1 1 d . . .
O6 O 1.0426(7) 0.3883(3) 0.3633(4) 0.093(2) Uani 1 1 d . . .
O5 O 0.7961(5) 0.3975(2) 0.4309(2) 0.0633(13) Uani 1 1 d . . .
O8 O 0.7371(3) 0.04210(16) 0.21891(15) 0.0227(6) Uani 1 1 d . . .
O7 O 0.5679(3) 0.07693(16) 0.33491(15) 0.0233(6) Uani 1 1 d . . .
O1 O 1.1251(3) 0.14507(16) 0.42344(15) 0.0234(6) Uani 1 1 d . . .
O2 O 1.1190(3) 0.14194(17) 0.26762(15) 0.0248(6) Uani 1 1 d . . .
N27 N 0.4311(4) 0.77744(19) 0.07400(18) 0.0224(7) Uani 1 1 d . . .
N28 N 0.6245(3) 0.6561(2) 0.06148(18) 0.0241(7) Uani 1 1 d . . .
N2 N 0.5254(4) 0.52160(18) 0.12794(18) 0.0230(7) Uani 1 1 d . . .
N7 N 0.8835(4) 0.3923(3) 0.1020(2) 0.0398(11) Uani 1 1 d . . .
N1 N 0.8285(3) 0.25474(18) 0.26077(18) 0.0206(7) Uani 1 1 d . . .
N6 N 0.2985(4) 0.3740(3) 0.1393(2) 0.0404(11) Uani 1 1 d . . .
N5 N 0.7037(5) 0.1904(2) 0.0925(2) 0.0379(10) Uani 1 1 d . . .
N4 N 0.4791(4) 0.2344(3) 0.2746(3) 0.0460(13) Uani 1 1 d . . .
N8 N 0.5261(7) 0.4255(3) 0.3093(2) 0.0654(19) Uani 1 1 d . . .
N26 N 0.2387(4) 0.57017(19) 0.1377(2) 0.0253(8) Uani 1 1 d . . .
N25 N 0.3308(4) 0.59184(19) 0.25828(18) 0.0277(9) Uani 1 1 d . . .
N9 N 0.3178(3) 0.75042(18) 0.22690(17) 0.0199(7) Uani 1 1 d . . .
N3 N 0.6049(3) 0.36972(18) -0.00848(18) 0.0207(7) Uani 1 1 d . . .
N22 N 1.0464(4) 0.2758(2) 0.3391(2) 0.0306(9) Uani 1 1 d . . .
N21 N 0.8065(4) 0.2830(2) 0.41017(19) 0.0294(8) Uani 1 1 d . . .
N10 N 0.0229(3) 1.02499(18) 0.37202(17) 0.0192(7) Uani 1 1 d . . .
N12 N -0.0565(4) 0.8774(2) 0.2732(2) 0.0338(9) Uani 1 1 d . . .
N13 N 0.2880(4) 0.9582(2) 0.2042(2) 0.0315(9) Uani 1 1 d . . .
N15 N 0.4789(4) 0.7578(2) 0.3993(2) 0.0372(10) Uani 1 1 d . . .
N14 N 0.3910(4) 0.9630(2) 0.4005(2) 0.0315(9) Uani 1 1 d . . .
N24 N 0.8782(3) 0.09727(18) 0.25679(16) 0.0166(6) Uani 1 1 d . . .
N23 N 0.7011(3) 0.13943(18) 0.37010(17) 0.0175(7) Uani 1 1 d . . .
N11 N 0.1327(3) 0.86772(18) 0.51786(17) 0.0208(7) Uani 1 1 d . . .
N29 N 0.8777(7) 0.6800(4) 0.1588(4) 0.085(2) Uani 1 1 d . . .
N30 N 0.6419(8) 0.9297(5) 0.1151(5) 0.105(3) Uani 1 1 d . . .
N18 N 1.3069(3) 0.1318(2) 0.19809(19) 0.0253(8) Uani 1 1 d . . .
N17 N 1.2199(3) 0.1111(2) 0.52315(18) 0.0232(7) Uani 1 1 d . . .
N19 N 0.7109(6) 0.5855(3) 0.2907(3) 0.0596(15) Uani 1 1 d . . .
N16 N 0.1063(4) 0.7184(2) 0.4092(2) 0.0345(9) Uani 1 1 d . . .
C60 C 0.2424(14) 1.0467(8) 0.0574(7) 0.057(3) Uani 0.5 1 d P A 1
N20 N 0.0367(4) 0.7957(2) 0.0521(2) 0.0365(10) Uani 1 1 d D . .
C58 C 0.304(2) 0.3693(16) 0.4799(13) 0.182(14) Uani 0.5 1 d PDU B 1
C49 C 0.5376(4) 0.7801(2) 0.0368(2) 0.0257(9) Uani 1 1 d . . .
C48 C 0.4328(5) 0.8925(3) 0.0192(3) 0.0414(13) Uani 1 1 d . . .
H48B H 0.3917 0.9139 -0.0231 0.05 Uiso 1 1 calc R . .
H48A H 0.4494 0.931 0.0443 0.05 Uiso 1 1 calc R . .
C47 C 0.3467(5) 0.8502(2) 0.0656(2) 0.0298(10) Uani 1 1 d . . .
H47A H 0.3192 0.8709 0.111 0.036 Uiso 1 1 calc R . .
H47B H 0.269 0.8491 0.0432 0.036 Uiso 1 1 calc R . .
C50 C 0.6410(4) 0.7157(3) 0.0325(2) 0.0255(9) Uani 1 1 d . . .
C51 C 0.8350(5) 0.6466(3) 0.0026(3) 0.0462(14) Uani 1 1 d . . .
H51A H 0.9105 0.6452 0.0279 0.055 Uiso 1 1 calc R . .
H51B H 0.8659 0.6283 -0.0436 0.055 Uiso 1 1 calc R . .
C52 C 0.7442(4) 0.6034(3) 0.0437(3) 0.0371(12) Uani 1 1 d . . .
H52B H 0.7281 0.5673 0.0152 0.044 Uiso 1 1 calc R . .
H52A H 0.7813 0.5788 0.0861 0.044 Uiso 1 1 calc R . .
C2 C 0.5550(4) 0.4605(2) 0.1389(2) 0.0182(8) Uani 1 1 d . . .
C7 C 0.7901(4) 0.3753(2) 0.1243(2) 0.0240(9) Uani 1 1 d . . .
C8 C 0.5556(6) 0.3988(3) 0.2582(2) 0.0379(13) Uani 1 1 d . . .
C6 C 0.4061(4) 0.3633(2) 0.1481(2) 0.0241(9) Uani 1 1 d . . .
C5 C 0.6698(4) 0.2441(2) 0.1172(2) 0.0238(9) Uani 1 1 d . . .
C4 C 0.5233(4) 0.2730(3) 0.2358(3) 0.0335(11) Uani 1 1 d . . .
C1 C 0.7535(4) 0.2878(2) 0.2266(2) 0.0178(8) Uani 1 1 d . . .
C44 C 0.1923(4) 0.5465(2) 0.1970(3) 0.0295(10) Uani 1 1 d . . .
C45 C 0.0681(5) 0.5137(3) 0.1303(4) 0.0477(15) Uani 1 1 d . . .
H45A H -0.0193 0.5433 0.1242 0.057 Uiso 1 1 calc R . .
H45B H 0.0725 0.4649 0.1173 0.057 Uiso 1 1 calc R . .
C46 C 0.1723(5) 0.5467(3) 0.0858(3) 0.0401(12) Uani 1 1 d . . .
H46B H 0.2325 0.5108 0.0575 0.048 Uiso 1 1 calc R . .
H46A H 0.1326 0.5875 0.0547 0.048 Uiso 1 1 calc R . .
C43 C 0.2446(5) 0.5570(2) 0.2612(2) 0.0316(10) Uani 1 1 d . . .
C42 C 0.2676(7) 0.5502(3) 0.3734(3) 0.0513(16) Uani 1 1 d . . .
H42B H 0.3142 0.5073 0.3996 0.062 Uiso 1 1 calc R . .
H42A H 0.2083 0.5813 0.4066 0.062 Uiso 1 1 calc R . .
C41 C 0.3623(6) 0.5900(3) 0.3314(2) 0.0336(11) Uani 1 1 d . . .
H41A H 0.3493 0.6389 0.3464 0.04 Uiso 1 1 calc R . .
H41B H 0.4528 0.5644 0.3362 0.04 Uiso 1 1 calc R . .
C9 C 0.2797(4) 0.7907(2) 0.2681(2) 0.0171(7) Uani 1 1 d . . .
C3 C 0.6034(4) 0.3637(2) 0.0511(2) 0.0185(8) Uani 1 1 d . . .
C10 C 0.0860(4) 0.9689(2) 0.36357(19) 0.0173(8) Uani 1 1 d . . .
C12 C 0.0369(4) 0.8725(2) 0.2989(2) 0.0213(8) Uani 1 1 d . . .
C15 C 0.3859(4) 0.7944(2) 0.3809(2) 0.0235(9) Uani 1 1 d . . .
C14 C 0.3295(4) 0.9289(2) 0.3805(2) 0.0202(8) Uani 1 1 d . . .
C13 C 0.2613(4) 0.9254(2) 0.2547(2) 0.0215(8) Uani 1 1 d . . .
C28 C 1.1747(6) 0.2882(3) 0.3066(4) 0.0573(17) Uani 1 1 d . . .
H28A H 1.1871 0.2805 0.2565 0.069 Uiso 1 1 calc R . .
H28B H 1.2464 0.2561 0.3296 0.069 Uiso 1 1 calc R . .
C27 C 1.1672(10) 0.3660(4) 0.3183(5) 0.094(3) Uani 1 1 d . . .
H27B H 1.2415 0.3706 0.3419 0.113 Uiso 1 1 calc R . .
H27A H 1.1664 0.3955 0.2737 0.113 Uiso 1 1 calc R . .
C26 C 0.9861(7) 0.3318(3) 0.3676(3) 0.0471(14) Uani 1 1 d . . .
C25 C 0.8607(6) 0.3358(3) 0.4047(3) 0.0396(12) Uani 1 1 d . . .
C23 C 0.6734(6) 0.3088(3) 0.4431(3) 0.0384(12) Uani 1 1 d . . .
H23B H 0.6551 0.2774 0.4847 0.046 Uiso 1 1 calc R . .
H23A H 0.6093 0.31 0.4101 0.046 Uiso 1 1 calc R . .
C24 C 0.6686(8) 0.3832(3) 0.4629(4) 0.0593(18) Uani 1 1 d . . .
H24A H 0.5957 0.4182 0.4438 0.071 Uiso 1 1 calc R . .
H24B H 0.6597 0.3849 0.514 0.071 Uiso 1 1 calc R . .
C34 C 0.9443(4) 0.0693(3) 0.1908(2) 0.0255(9) Uani 1 1 d . . .
C33 C 0.8504(4) 0.0302(3) 0.1664(2) 0.0245(9) Uani 1 1 d . . .
C32 C 0.7688(4) 0.0801(2) 0.26511(19) 0.0156(7) Uani 1 1 d . . .
C31 C 0.6756(4) 0.1012(2) 0.3258(2) 0.0170(7) Uani 1 1 d . . .
C30 C 0.4957(4) 0.1088(2) 0.3977(2) 0.0233(9) Uani 1 1 d . . .
C29 C 0.5858(4) 0.1495(3) 0.4225(2) 0.0266(9) Uani 1 1 d . . .
C11 C 0.1579(4) 0.8671(2) 0.45900(19) 0.0160(7) Uani 1 1 d . . .
C53 C 0.9214(7) 0.6894(4) 0.2053(4) 0.0596(17) Uani 1 1 d . . .
C54 C 0.9843(7) 0.7022(4) 0.2634(4) 0.0639(19) Uani 1 1 d . . .
H54A H 0.93 0.7427 0.2872 0.077 Uiso 1 1 calc R . .
H54B H 1.0683 0.713 0.2462 0.077 Uiso 1 1 calc R . .
H54C H 0.9971 0.6596 0.2958 0.077 Uiso 1 1 calc R . .
C55 C 0.6299(8) 0.9058(7) 0.1769(6) 0.097(4) Uani 1 1 d . . .
C56 C 0.6172(6) 0.8883(5) 0.2479(4) 0.073(2) Uani 1 1 d . . .
H56A H 0.5297 0.9102 0.2676 0.088 Uiso 1 1 calc R . .
H56B H 0.6804 0.9061 0.2696 0.088 Uiso 1 1 calc R . .
H56C H 0.6325 0.8363 0.2568 0.088 Uiso 1 1 calc R . .
C20 C 1.2374(4) 0.1144(2) 0.2541(2) 0.0195(8) Uani 1 1 d . . .
C22 C 1.4420(4) 0.0962(3) 0.1830(3) 0.0357(11) Uani 1 1 d . . .
H22A H 1.4485 0.0451 0.1802 0.043 Uiso 1 1 calc R . .
H22B H 1.4914 0.1029 0.2201 0.043 Uiso 1 1 calc R . .
H22C H 1.477 0.1165 0.1387 0.043 Uiso 1 1 calc R . .
C21 C 1.2543(6) 0.1877(4) 0.1470(3) 0.062(2) Uani 1 1 d . . .
H21A H 1.2236 0.2329 0.1689 0.075 Uiso 1 1 calc R . .
H21B H 1.1821 0.1751 0.1284 0.075 Uiso 1 1 calc R . .
H21C H 1.3217 0.1928 0.1091 0.075 Uiso 1 1 calc R . .
C18 C 1.2337(6) 0.1821(3) 0.5335(3) 0.0410(12) Uani 1 1 d . . .
H18A H 1.2316 0.2109 0.4891 0.049 Uiso 1 1 calc R . .
H18B H 1.3163 0.1789 0.552 0.049 Uiso 1 1 calc R . .
H18C H 1.1626 0.2045 0.5665 0.049 Uiso 1 1 calc R . .
C19 C 1.2677(5) 0.0533(3) 0.5745(2) 0.0333(11) Uani 1 1 d . . .
H19A H 1.2156 0.0613 0.6192 0.04 Uiso 1 1 calc R . .
H19B H 1.3581 0.0522 0.5797 0.04 Uiso 1 1 calc R . .
H19C H 1.2614 0.0077 0.5589 0.04 Uiso 1 1 calc R . .
C17 C 1.1648(4) 0.0989(2) 0.4698(2) 0.0211(8) Uani 1 1 d . . .
C35B C 0.657(2) 0.5846(12) 0.2293(9) 0.080(7) Uani 0.4 1 d P . .
C35A C 0.6151(8) 0.6423(5) 0.2663(4) 0.039(2) Uani 0.6 1 d P . .
C37A C 0.7610(10) 0.5201(6) 0.2587(6) 0.052(2) Uani 0.6 1 d PU . .
C37B C 0.8269(16) 0.5174(11) 0.3021(10) 0.076(5) Uani 0.4 1 d PU . .
C36A C 0.746(2) 0.5923(10) 0.3624(7) 0.110(6) Uani 0.6 1 d PU . .
C36B C 0.687(2) 0.6479(15) 0.3304(11) 0.087(6) Uani 0.4 1 d PU . .
C16 C 0.1428(4) 0.7682(2) 0.3877(2) 0.0223(8) Uani 1 1 d . . .
N32 N 0.0696(14) 0.9883(7) 0.0195(7) 0.077(4) Uani 0.5 1 d P . 1
C59 C 0.1599(15) 1.0129(6) 0.0420(8) 0.059(4) Uani 0.5 1 d P A 1
C38A C 0.1353(5) 0.7389(3) 0.0542(3) 0.0154(10) Uani 0.7 1 d P . .
C40A C -0.0248(8) 0.8144(6) -0.0150(4) 0.049(3) Uani 0.7 1 d PU . .
C39A C -0.0014(7) 0.8418(4) 0.1058(4) 0.0363(16) Uani 0.7 1 d PU . .
N31 N 0.0341(16) 0.4562(12) 0.5139(7) 0.157(11) Uani 0.5 1 d PDU . 1
C57 C 0.1675(16) 0.4128(15) 0.4934(10) 0.186(15) Uani 0.5 1 d PDU B 1
C38B C 0.088(2) 0.7691(12) 0.1177(13) 0.056(6) Uani 0.3 1 d P . .
C39B C -0.0976(17) 0.8467(15) 0.084(2) 0.101(12) Uani 0.3 1 d PDU . .
C40B C 0.040(3) 0.7823(15) -0.0103(16) 0.068(7) Uani 0.3 1 d PU . .
H29B H 0.597(6) 0.136(3) 0.463(3) 0.041(16) Uiso 1 1 d . . .
H17 H 1.156(4) 0.050(2) 0.468(2) 0.014(11) Uiso 1 1 d . . .
H20 H 1.280(5) 0.086(3) 0.279(3) 0.018(12) Uiso 1 1 d . . .
H34B H 1.015(6) 0.037(3) 0.194(3) 0.035(15) Uiso 1 1 d . . .
H30A H 0.417(4) 0.145(2) 0.383(2) 0.014(11) Uiso 1 1 d . . .
H29A H 0.541(5) 0.205(3) 0.424(3) 0.025(13) Uiso 1 1 d . . .
H33B H 0.871(5) -0.016(3) 0.167(3) 0.030(14) Uiso 1 1 d . . .
H34A H 0.966(5) 0.104(3) 0.160(3) 0.024(13) Uiso 1 1 d . . .
H30B H 0.485(5) 0.072(3) 0.428(3) 0.024(13) Uiso 1 1 d . . .
H33A H 0.821(7) 0.053(4) 0.132(4) 0.06(2) Uiso 1 1 d . . .

loop_
_atom_site_aniso_label
_atom_site_aniso_U_11
_atom_site_aniso_U_22
_atom_site_aniso_U_33
_atom_site_aniso_U_23
_atom_site_aniso_U_13
_atom_site_aniso_U_12
Pr1 0.01597(11) 0.01155(10) 0.01171(10) 0.00200(7) -0.00413(7) -0.00185(8)
Pr2 0.01979(11) 0.01224(10) 0.01137(10) -0.00221(7) 0.00027(8) 0.00141(8)
Mo2 0.01535(15) 0.01086(15) 0.01015(14) -0.00238(11) 0.00042(11) -0.00071(12)
Mo1 0.01427(15) 0.01240(15) 0.01217(15) 0.00202(12) -0.00236(12) 0.00121(12)
O11 0.0403(19) 0.0328(18) 0.0382(19) 0.0116(16) -0.0004(16) -0.0175(16)
O12 0.0187(16) 0.061(2) 0.0348(19) 0.0119(18) 0.0019(14) -0.0081(16)
O9 0.065(3) 0.0321(19) 0.0335(19) 0.0030(16) 0.0148(18) -0.0162(18)
O10 0.0326(19) 0.041(2) 0.059(2) 0.0045(19) 0.0006(17) -0.0170(17)
O4 0.0274(16) 0.0237(15) 0.0262(15) -0.0032(13) -0.0044(13) 0.0000(13)
O3 0.0302(17) 0.046(2) 0.0236(16) -0.0043(15) -0.0077(14) 0.0072(16)
O6 0.126(5) 0.045(3) 0.118(5) -0.028(3) 0.035(4) -0.056(3)
O5 0.102(4) 0.024(2) 0.063(3) -0.0182(19) 0.012(3) -0.017(2)
O8 0.0217(14) 0.0237(15) 0.0235(15) -0.0114(12) -0.0029(12) -0.0022(12)
O7 0.0235(15) 0.0242(15) 0.0233(15) -0.0013(12) -0.0015(12) -0.0085(12)
O1 0.0226(15) 0.0250(15) 0.0230(15) 0.0050(12) -0.0100(12) -0.0053(12)
O2 0.0214(15) 0.0332(17) 0.0194(14) 0.0003(13) 0.0024(12) -0.0088(13)
N27 0.0272(18) 0.0186(17) 0.0187(16) -0.0012(14) 0.0010(14) -0.0014(14)
N28 0.0208(17) 0.0287(19) 0.0196(17) -0.0056(15) -0.0009(14) 0.0019(15)
N2 0.0309(19) 0.0154(17) 0.0185(16) 0.0000(13) -0.0009(14) 0.0017(14)
N7 0.023(2) 0.052(3) 0.043(2) 0.013(2) -0.0049(18) -0.0095(19)
N1 0.0193(16) 0.0206(17) 0.0211(17) 0.0029(14) -0.0073(14) -0.0018(14)
N6 0.028(2) 0.048(3) 0.045(3) 0.019(2) -0.0134(19) -0.0115(19)
N5 0.063(3) 0.0183(19) 0.033(2) -0.0026(17) -0.017(2) -0.0039(19)
N4 0.026(2) 0.056(3) 0.048(3) 0.033(2) -0.0053(19) -0.008(2)
N8 0.114(5) 0.038(3) 0.020(2) -0.003(2) -0.005(3) 0.030(3)
N26 0.0255(18) 0.0207(18) 0.0294(19) -0.0035(15) -0.0033(15) -0.0034(15)
N25 0.046(2) 0.0184(18) 0.0156(17) -0.0002(14) 0.0045(16) -0.0061(17)
N9 0.0272(18) 0.0152(16) 0.0154(15) -0.0019(13) -0.0010(13) -0.0012(14)
N3 0.0242(17) 0.0166(16) 0.0197(17) -0.0023(13) -0.0023(14) -0.0007(14)
N22 0.030(2) 0.0211(19) 0.041(2) 0.0059(17) -0.0122(18) -0.0062(16)
N21 0.047(2) 0.0194(18) 0.0200(18) -0.0025(14) -0.0052(17) -0.0033(17)
N10 0.0246(17) 0.0181(17) 0.0135(15) 0.0006(13) -0.0038(13) -0.0020(14)
N12 0.030(2) 0.032(2) 0.040(2) -0.0097(18) -0.0111(18) -0.0017(17)
N13 0.052(3) 0.0203(18) 0.0234(19) -0.0060(15) 0.0051(18) -0.0128(18)
N15 0.034(2) 0.036(2) 0.038(2) 0.0005(19) -0.0124(19) 0.0037(19)
N14 0.0244(19) 0.033(2) 0.039(2) -0.0084(18) -0.0019(17) -0.0095(17)
N24 0.0190(16) 0.0187(16) 0.0106(14) 0.0006(12) -0.0016(12) -0.0017(13)
N23 0.0174(16) 0.0199(16) 0.0138(15) -0.0028(13) 0.0033(12) -0.0031(13)
N11 0.0250(18) 0.0196(17) 0.0164(16) -0.0026(13) -0.0028(13) -0.0013(14)
N29 0.080(5) 0.114(6) 0.080(5) -0.021(4) -0.011(4) -0.055(5)
N30 0.087(6) 0.141(8) 0.104(6) -0.062(6) -0.008(5) -0.039(5)
N18 0.0182(17) 0.030(2) 0.0249(18) 0.0054(16) -0.0010(14) -0.0043(15)
N17 0.0234(18) 0.0279(19) 0.0181(16) -0.0032(14) -0.0058(14) -0.0027(15)
N19 0.062(4) 0.072(4) 0.048(3) 0.010(3) -0.027(3) -0.017(3)
N16 0.050(3) 0.026(2) 0.029(2) -0.0049(17) 0.0065(19) -0.0174(19)
C60 0.067(9) 0.054(8) 0.041(7) -0.006(6) -0.004(6) 0.002(7)
N20 0.032(2) 0.033(2) 0.044(3) 0.006(2) -0.0185(19) -0.0012(18)
C58 0.19(2) 0.25(4) 0.104(19) 0.10(2) -0.032(18) -0.08(2)
C49 0.032(2) 0.023(2) 0.024(2) 0.0012(17) -0.0068(18) -0.0093(18)
C48 0.045(3) 0.026(2) 0.052(3) 0.010(2) -0.008(3) -0.008(2)
C47 0.044(3) 0.017(2) 0.025(2) 0.0004(17) -0.002(2) -0.0023(19)
C50 0.021(2) 0.038(3) 0.0179(19) 0.0001(18) 0.0003(16) -0.0080(19)
C51 0.022(2) 0.066(4) 0.043(3) 0.005(3) -0.003(2) 0.001(2)
C52 0.019(2) 0.040(3) 0.044(3) 0.000(2) -0.001(2) 0.008(2)
C2 0.0194(18) 0.0193(19) 0.0131(17) -0.0011(15) 0.0017(14) -0.0001(15)
C7 0.0171(19) 0.027(2) 0.025(2) 0.0031(18) -0.0046(16) -0.0001(17)
C8 0.058(3) 0.026(2) 0.017(2) 0.0038(18) -0.003(2) 0.016(2)
C6 0.020(2) 0.026(2) 0.024(2) 0.0087(17) -0.0024(16) -0.0049(17)
C5 0.030(2) 0.018(2) 0.023(2) 0.0025(16) -0.0112(17) -0.0004(17)
C4 0.022(2) 0.037(3) 0.038(3) 0.012(2) -0.011(2) -0.002(2)
C1 0.0204(19) 0.0181(18) 0.0151(17) 0.0009(15) -0.0015(15) -0.0057(15)
C44 0.022(2) 0.018(2) 0.044(3) -0.0031(19) 0.0045(19) 0.0003(17)
C45 0.028(3) 0.042(3) 0.077(4) 0.007(3) -0.019(3) -0.014(2)
C46 0.042(3) 0.039(3) 0.045(3) 0.000(2) -0.018(2) -0.014(2)
C43 0.038(3) 0.023(2) 0.027(2) -0.0053(18) 0.013(2) -0.001(2)
C42 0.097(5) 0.033(3) 0.024(2) 0.001(2) 0.001(3) -0.020(3)
C41 0.059(3) 0.022(2) 0.017(2) -0.0040(17) 0.001(2) -0.006(2)
C9 0.0193(18) 0.0141(17) 0.0167(18) -0.0001(15) -0.0007(15) -0.0021(15)
C3 0.0216(19) 0.0147(18) 0.0155(18) -0.0019(14) 0.0024(15) 0.0014(15)
C10 0.025(2) 0.0140(18) 0.0130(17) 0.0012(14) -0.0031(15) -0.0051(16)
C12 0.0193(19) 0.0169(19) 0.026(2) -0.0051(16) -0.0025(16) 0.0020(15)
C15 0.026(2) 0.022(2) 0.022(2) -0.0029(17) -0.0072(17) -0.0006(17)
C14 0.0193(19) 0.021(2) 0.0196(19) -0.0055(16) 0.0034(15) -0.0048(16)
C13 0.034(2) 0.0132(18) 0.0179(19) -0.0043(15) 0.0030(17) -0.0077(17)
C28 0.055(4) 0.043(3) 0.080(5) 0.000(3) 0.005(3) -0.033(3)
C27 0.129(8) 0.065(5) 0.104(7) -0.021(5) 0.036(6) -0.073(6)
C26 0.072(4) 0.028(3) 0.048(3) -0.002(2) -0.004(3) -0.026(3)
C25 0.068(4) 0.020(2) 0.031(3) -0.0031(19) -0.005(2) -0.010(2)
C23 0.060(3) 0.024(2) 0.024(2) -0.0025(19) 0.001(2) 0.003(2)
C24 0.087(5) 0.031(3) 0.052(4) -0.014(3) 0.006(4) 0.001(3)
C34 0.023(2) 0.032(2) 0.020(2) -0.0077(18) 0.0015(17) -0.0011(19)
C33 0.023(2) 0.028(2) 0.022(2) -0.0103(18) -0.0035(17) 0.0003(18)
C32 0.0159(18) 0.0133(17) 0.0162(17) 0.0002(14) -0.0040(14) 0.0002(14)
C31 0.0170(18) 0.0178(18) 0.0152(17) 0.0036(15) -0.0023(14) -0.0038(15)
C30 0.020(2) 0.027(2) 0.022(2) -0.0004(18) 0.0052(16) -0.0066(17)
C29 0.022(2) 0.038(3) 0.020(2) -0.0076(19) 0.0046(17) -0.0077(19)
C11 0.0208(18) 0.0125(17) 0.0129(17) -0.0024(14) -0.0007(14) 0.0000(14)
C53 0.054(4) 0.053(4) 0.077(5) -0.018(4) -0.011(4) -0.013(3)
C54 0.063(4) 0.057(4) 0.076(5) -0.028(4) -0.006(4) -0.013(3)
C55 0.043(4) 0.174(11) 0.087(6) -0.073(7) 0.000(4) -0.027(5)
C56 0.033(3) 0.091(6) 0.091(6) 0.023(5) -0.011(3) -0.013(3)
C20 0.0199(19) 0.0179(19) 0.0212(19) 0.0008(16) -0.0087(16) -0.0029(16)
C22 0.020(2) 0.042(3) 0.043(3) -0.001(2) -0.003(2) -0.004(2)
C21 0.044(3) 0.083(5) 0.039(3) 0.038(3) 0.006(3) 0.004(3)
C18 0.042(3) 0.041(3) 0.044(3) -0.010(2) -0.020(2) -0.007(2)
C19 0.025(2) 0.050(3) 0.019(2) 0.002(2) -0.0058(17) 0.006(2)
C17 0.0181(19) 0.025(2) 0.0189(19) -0.0002(16) -0.0021(15) -0.0019(16)
C35B 0.131(19) 0.092(15) 0.041(9) 0.026(10) -0.038(11) -0.074(15)
C35A 0.033(4) 0.054(6) 0.026(4) -0.006(4) -0.007(3) 0.001(4)
C37A 0.038(5) 0.042(5) 0.070(7) 0.002(5) -0.006(5) -0.003(4)
C37B 0.035(8) 0.098(11) 0.069(10) 0.058(7) -0.011(7) 0.012(8)
C36A 0.174(18) 0.123(12) 0.051(7) 0.012(6) -0.072(10) -0.048(11)
C36B 0.074(13) 0.133(15) 0.052(10) -0.045(10) -0.009(9) 0.000(12)
C16 0.035(2) 0.0173(19) 0.0138(18) -0.0033(15) 0.0016(16) -0.0061(17)
N32 0.090(10) 0.068(8) 0.071(9) -0.002(7) 0.016(7) -0.028(8)
C59 0.071(9) 0.023(5) 0.068(9) 0.007(5) 0.031(7) -0.006(6)
C38A 0.012(2) 0.017(3) 0.017(2) -0.003(2) 0.000(2) -0.001(2)
C40A 0.030(4) 0.083(7) 0.031(4) 0.034(5) -0.020(3) -0.011(4)
C39A 0.028(3) 0.027(3) 0.041(4) -0.005(3) 0.004(3) 0.015(3)
N31 0.130(14) 0.36(4) 0.032(8) -0.023(12) 0.018(8) -0.161(18)
C57 0.098(12) 0.46(5) 0.050(10) 0.003(19) 0.005(10) -0.173(19)
C38B 0.047(12) 0.053(13) 0.066(14) 0.015(11) -0.016(10) -0.012(10)
C39B 0.037(12) 0.069(17) 0.20(4) -0.06(2) -0.018(14) 0.011(12)
C40B 0.060(15) 0.062(16) 0.09(2) -0.005(15) -0.013(15) -0.017(9)

loop_
_atom_type_symbol
_atom_type_description
_atom_type_scat_dispersion_real
_atom_type_scat_dispersion_imag
_atom_type_scat_source
Pr Pr -0.218 2.8214 'International Tables Vol C Tables 4.2.6.8 and 6.1.1.4'
Mo Mo -1.6832 0.6857 'International Tables Vol C Tables 4.2.6.8 and 6.1.1.4'
C C 0.0033 0.0016 'International Tables Vol C Tables 4.2.6.8 and 6.1.1.4'
H H 0 0 'International Tables Vol C Tables 4.2.6.8 and 6.1.1.4'
N N 0.0061 0.0033 'International Tables Vol C Tables 4.2.6.8 and 6.1.1.4'
O O 0.0106 0.006 'International Tables Vol C Tables 4.2.6.8 and 6.1.1.4'

loop_
_geom_angle_atom_site_label_1
_geom_angle_atom_site_label_2
_geom_angle_atom_site_label_3
_geom_angle
_geom_angle_site_symmetry_1
_geom_angle_site_symmetry_3
O2 Pr1 O1 78.20(10) . .
O2 Pr1 N1 85.54(11) . .
O1 Pr1 N1 140.37(10) . .
O2 Pr1 N11 142.67(11) . 2_666
O1 Pr1 N11 70.19(10) . 2_666
N1 Pr1 N11 131.68(11) . 2_666
O2 Pr1 N24 71.87(10) . .
O1 Pr1 N24 135.35(10) . .
N1 Pr1 N24 69.55(10) . .
N11 Pr1 N24 118.84(11) 2_666 .
O2 Pr1 N22 72.44(12) . .
O1 Pr1 N22 68.80(11) . .
N1 Pr1 N22 71.89(11) . .
N11 Pr1 N22 112.07(12) 2_666 .
N24 Pr1 N22 128.56(12) . .
O2 Pr1 N10 77.92(11) . 1_645
O1 Pr1 N10 74.22(10) . 1_645
N1 Pr1 N10 137.11(11) . 1_645
N11 Pr1 N10 74.84(11) 2_666 1_645
N24 Pr1 N10 67.74(10) . 1_645
N22 Pr1 N10 136.24(11) . 1_645
O2 Pr1 N21 132.97(12) . .
O1 Pr1 N21 96.30(11) . .
N1 Pr1 N21 69.22(11) . .
N11 Pr1 N21 71.32(11) 2_666 .
N24 Pr1 N21 128.34(11) . .
N22 Pr1 N21 62.37(13) . .
N10 Pr1 N21 146.07(11) 1_645 .
O2 Pr1 N23 134.88(10) . .
O1 Pr1 N23 137.04(10) . .
N1 Pr1 N23 78.20(10) . .
N11 Pr1 N23 67.93(10) 2_666 .
N24 Pr1 N23 63.02(10) . .
N22 Pr1 N23 137.46(11) . .
N10 Pr1 N23 86.02(10) 1_645 .
N21 Pr1 N23 79.20(12) . .
O3 Pr2 O4 146.61(11) . .
O3 Pr2 N2 76.58(12) . .
O4 Pr2 N2 133.88(11) . .
O3 Pr2 N3 134.68(11) . 2_665
O4 Pr2 N3 74.83(11) . 2_665
N2 Pr2 N3 76.42(11) . 2_665
O3 Pr2 N28 69.30(11) . .
O4 Pr2 N28 125.29(11) . .
N2 Pr2 N28 74.10(12) . .
N3 Pr2 N28 68.66(11) 2_665 .
O3 Pr2 N9 74.86(11) . .
O4 Pr2 N9 71.86(11) . .
N2 Pr2 N9 141.63(10) . .
N3 Pr2 N9 141.64(10) 2_665 .
N28 Pr2 N9 117.68(11) . .
O3 Pr2 N27 95.90(12) . .
O4 Pr2 N27 71.51(11) . .
N2 Pr2 N27 136.15(11) . .
N3 Pr2 N27 79.64(11) 2_665 .
N28 Pr2 N27 63.08(11) . .
N9 Pr2 N27 72.24(10) . .
O3 Pr2 N26 127.95(12) . .
O4 Pr2 N26 68.10(11) . .
N2 Pr2 N26 69.50(12) . .
N3 Pr2 N26 73.23(11) 2_665 .
N28 Pr2 N26 132.05(12) . .
N9 Pr2 N26 110.25(11) . .
N27 Pr2 N26 135.78(11) . .
O3 Pr2 N25 72.27(12) . .
O4 Pr2 N25 98.45(11) . .
N2 Pr2 N25 77.27(11) . .
N3 Pr2 N25 134.25(11) 2_665 .
N28 Pr2 N25 136.18(12) . .
N9 Pr2 N25 69.99(11) . .
N27 Pr2 N25 142.16(11) . .
N26 Pr2 N25 62.71(12) . .
C13 Mo2 C11 144.81(14) . .
C13 Mo2 C12 81.94(16) . .
C11 Mo2 C12 108.51(15) . .
C13 Mo2 C14 75.78(15) . .
C11 Mo2 C14 76.11(15) . .
C12 Mo2 C14 141.82(16) . .
C13 Mo2 C9 72.36(14) . .
C11 Mo2 C9 141.83(14) . .
C12 Mo2 C9 78.58(15) . .
C14 Mo2 C9 121.91(15) . .
C13 Mo2 C10 77.74(15) . .
C11 Mo2 C10 74.29(14) . .
C12 Mo2 C10 71.69(15) . .
C14 Mo2 C10 73.50(15) . .
C9 Mo2 C10 140.22(14) . .
C13 Mo2 C15 107.74(17) . .
C11 Mo2 C15 82.63(15) . .
C12 Mo2 C15 145.99(16) . .
C14 Mo2 C15 71.42(16) . .
C9 Mo2 C15 73.90(15) . .
C10 Mo2 C15 141.63(15) . .
C13 Mo2 C16 143.33(15) . .
C11 Mo2 C16 70.96(15) . .
C12 Mo2 C16 75.53(16) . .
C14 Mo2 C16 137.53(16) . .
C9 Mo2 C16 75.05(15) . .
C10 Mo2 C16 120.40(16) . .
C15 Mo2 C16 78.36(17) . .
C1 Mo1 C6 142.87(15) . .
C1 Mo1 C8 77.52(17) . .
C6 Mo1 C8 89.7(2) . .
C1 Mo1 C2 127.84(15) . .
C6 Mo1 C2 77.79(16) . .
C8 Mo1 C2 70.75(16) . .
C1 Mo1 C3 132.63(15) . .
C6 Mo1 C3 75.80(16) . .
C8 Mo1 C3 143.38(15) . .
C2 Mo1 C3 73.36(15) . .
C1 Mo1 C7 71.64(15) . .
C6 Mo1 C7 145.49(15) . .
C8 Mo1 C7 102.3(2) . .
C2 Mo1 C7 75.98(16) . .
C3 Mo1 C7 75.47(16) . .
C1 Mo1 C5 76.77(15) . .
C6 Mo1 C5 96.69(17) . .
C8 Mo1 C5 144.97(16) . .
C2 Mo1 C5 144.26(15) . .
C3 Mo1 C5 71.08(15) . .
C7 Mo1 C5 91.72(17) . .
C1 Mo1 C4 71.33(15) . .
C6 Mo1 C4 71.67(16) . .
C8 Mo1 C4 74.3(2) . .
C2 Mo1 C4 133.07(17) . .
C3 Mo1 C4 129.23(18) . .
C7 Mo1 C4 142.64(16) . .
C5 Mo1 C4 75.20(19) . .
C49 O11 C48 104.6(4) . .
C50 O12 C51 105.3(4) . .
C43 O9 C42 104.1(4) . .
C44 O10 C45 105.0(4) . .
C38A O4 C38B 66.8(11) . .
C38A O4 Pr2 137.6(3) . .
C38B O4 Pr2 153.7(11) . .
C35A O3 C35B 65.2(10) . .
C35A O3 Pr2 151.8(5) . .
C35B O3 Pr2 130.0(8) . .
C26 O6 C27 104.6(5) . .
C25 O5 C24 104.9(4) . .
C32 O8 C33 104.4(3) . .
C31 O7 C30 104.8(3) . .
C17 O1 Pr1 132.9(3) . .
C20 O2 Pr1 147.0(3) . .
C49 N27 C47 105.9(4) . .
C49 N27 Pr2 118.0(3) . .
C47 N27 Pr2 136.0(3) . .
C50 N28 C52 106.5(4) . .
C50 N28 Pr2 118.1(3) . .
C52 N28 Pr2 135.4(3) . .
C2 N2 Pr2 161.5(3) . .
C1 N1 Pr1 163.1(3) . .
C44 N26 C46 106.1(4) . .
C44 N26 Pr2 117.6(3) . .
C46 N26 Pr2 136.0(3) . .
C43 N25 C41 105.7(4) . .
C43 N25 Pr2 118.5(3) . .
C41 N25 Pr2 135.8(3) . .
C9 N9 Pr2 177.4(3) . .
C3 N3 Pr2 163.5(3) . 2_665
C26 N22 C28 107.8(5) . .
C26 N22 Pr1 118.6(4) . .
C28 N22 Pr1 133.5(3) . .
C25 N21 C23 106.3(4) . .
C25 N21 Pr1 116.9(4) . .
C23 N21 Pr1 136.5(3) . .
C10 N10 Pr1 158.7(3) . 1_465
C32 N24 C34 106.4(3) . .
C32 N24 Pr1 118.8(3) . .
C34 N24 Pr1 134.8(3) . .
C31 N23 C29 104.7(3) . .
C31 N23 Pr1 116.3(3) . .
C29 N23 Pr1 138.5(3) . .
C11 N11 Pr1 163.9(3) . 2_666
C20 N18 C21 122.0(4) . .
C20 N18 C22 121.9(4) . .
C21 N18 C22 116.1(4) . .
C17 N17 C18 121.4(4) . .
C17 N17 C19 120.9(4) . .
C18 N17 C19 117.6(4) . .
C35B N19 C35A 57.6(11) . .
C35B N19 C37A 67.9(12) . .
C35A N19 C37A 125.5(7) . .
C35B N19 C36B 123.6(15) . .
C35A N19 C36B 66.5(10) . .
C37A N19 C36B 167.2(11) . .
C35B N19 C36A 170.4(15) . .
C35A N19 C36A 114.8(10) . .
C37A N19 C36A 119.1(10) . .
C36B N19 C36A 50.3(11) . .
C35B N19 C37B 111.6(15) . .
C35A N19 C37B 168.2(10) . .
C36B N19 C37B 123.2(13) . .
C36A N19 C37B 76.5(11) . .
C40B N20 C38A 83.9(15) . .
C40B N20 C39A 151.5(14) . .
C38A N20 C39A 123.0(5) . .
C40B N20 C38B 144.0(18) . .
C38A N20 C38B 60.5(10) . .
C39A N20 C38B 64.3(11) . .
C38A N20 C40A 117.0(6) . .
C39A N20 C40A 119.6(6) . .
C38B N20 C40A 172.0(10) . .
C40B N20 C39B 115.3(19) . .
C38A N20 C39B 153.9(15) . .
C38B N20 C39B 97.3(17) . .
C40A N20 C39B 83.0(14) . .
N27 C49 O11 120.5(4) . .
N27 C49 C50 119.4(4) . .
O11 C49 C50 120.1(4) . .
O11 C48 C47 105.3(4) . .
O11 C48 H48B 110.7 . .
C47 C48 H48B 110.7 . .
O11 C48 H48A 110.7 . .
C47 C48 H48A 110.7 . .
H48B C48 H48A 108.8 . .
N27 C47 C48 103.6(4) . .
N27 C47 H47A 111 . .
C48 C47 H47A 111 . .
N27 C47 H47B 111 . .
C48 C47 H47B 111 . .
H47A C47 H47B 109 . .
N28 C50 O12 119.5(4) . .
N28 C50 C49 121.3(4) . .
O12 C50 C49 119.2(4) . .
O12 C51 C52 103.7(4) . .
O12 C51 H51A 111 . .
C52 C51 H51A 111 . .
O12 C51 H51B 111 . .
C52 C51 H51B 111 . .
H51A C51 H51B 109 . .
N28 C52 C51 104.9(4) . .
N28 C52 H52B 110.8 . .
C51 C52 H52B 110.8 . .
N28 C52 H52A 110.8 . .
C51 C52 H52A 110.8 . .
H52B C52 H52A 108.9 . .
N2 C2 Mo1 178.4(3) . .
N7 C7 Mo1 177.0(4) . .
N8 C8 Mo1 178.5(6) . .
N6 C6 Mo1 178.1(4) . .
N5 C5 Mo1 179.0(4) . .
N4 C4 Mo1 179.6(5) . .
N1 C1 Mo1 177.6(3) . .
N26 C44 O10 119.9(5) . .
N26 C44 C43 120.3(4) . .
O10 C44 C43 119.7(4) . .
O10 C45 C46 105.0(4) . .
O10 C45 H45A 110.7 . .
C46 C45 H45A 110.7 . .
O10 C45 H45B 110.7 . .
C46 C45 H45B 110.7 . .
H45A C45 H45B 108.8 . .
N26 C46 C45 103.2(4) . .
N26 C46 H46B 111.1 . .
C45 C46 H46B 111.1 . .
N26 C46 H46A 111.1 . .
C45 C46 H46A 111.1 . .
H46B C46 H46A 109.1 . .
N25 C43 O9 121.5(5) . .
N25 C43 C44 120.1(4) . .
O9 C43 C44 118.3(4) . .
O9 C42 C41 104.9(4) . .
O9 C42 H42B 110.8 . .
C41 C42 H42B 110.8 . .
O9 C42 H42A 110.8 . .
C41 C42 H42A 110.8 . .
H42B C42 H42A 108.8 . .
N25 C41 C42 103.7(4) . .
N25 C41 H41A 111 . .
C42 C41 H41A 111 . .
N25 C41 H41B 111 . .
C42 C41 H41B 111 . .
H41A C41 H41B 109 . .
N9 C9 Mo2 178.2(3) . .
N3 C3 Mo1 176.8(3) . .
N10 C10 Mo2 178.2(4) . .
N12 C12 Mo2 179.0(4) . .
N15 C15 Mo2 178.7(4) . .
N14 C14 Mo2 177.0(4) . .
N13 C13 Mo2 179.5(4) . .
N22 C28 C27 103.5(6) . .
N22 C28 H28A 111.1 . .
C27 C28 H28A 111.1 . .
N22 C28 H28B 111.1 . .
C27 C28 H28B 111.1 . .
H28A C28 H28B 109 . .
O6 C27 C28 104.6(5) . .
O6 C27 H27B 110.8 . .
C28 C27 H27B 110.8 . .
O6 C27 H27A 110.8 . .
C28 C27 H27A 110.8 . .
H27B C27 H27A 108.9 . .
N22 C26 O6 119.0(6) . .
N22 C26 C25 121.1(5) . .
O6 C26 C25 119.9(6) . .
N21 C25 O5 119.4(6) . .
N21 C25 C26 121.0(5) . .
O5 C25 C26 119.5(5) . .
N21 C23 C24 105.4(5) . .
N21 C23 H23B 110.7 . .
C24 C23 H23B 110.7 . .
N21 C23 H23A 110.7 . .
C24 C23 H23A 110.7 . .
H23B C23 H23A 108.8 . .
O5 C24 C23 103.5(5) . .
O5 C24 H24A 111.1 . .
C23 C24 H24A 111.1 . .
O5 C24 H24B 111.1 . .
C23 C24 H24B 111.1 . .
H24A C24 H24B 109 . .
N24 C34 C33 104.1(3) . .
N24 C34 H34B 115(4) . .
C33 C34 H34B 104(4) . .
N24 C34 H34A 112(3) . .
C33 C34 H34A 115(3) . .
H34B C34 H34A 106(5) . .
O8 C33 C34 104.7(3) . .
O8 C33 H33B 101(4) . .
C34 C33 H33B 119(3) . .
O8 C33 H33A 102(5) . .
C34 C33 H33A 108(5) . .
H33B C33 H33A 120(6) . .
N24 C32 O8 120.4(4) . .
N24 C32 C31 120.9(4) . .
O8 C32 C31 118.8(3) . .
N23 C31 O7 121.1(4) . .
N23 C31 C32 120.5(4) . .
O7 C31 C32 118.3(3) . .
O7 C30 C29 104.2(3) . .
O7 C30 H30A 107(3) . .
C29 C30 H30A 108(3) . .
O7 C30 H30B 105(3) . .
C29 C30 H30B 111(3) . .
H30A C30 H30B 120(4) . .
N23 C29 C30 105.0(3) . .
N23 C29 H29B 118(4) . .
C30 C29 H29B 109(4) . .
N23 C29 H29A 110(3) . .
C30 C29 H29A 111(3) . .
H29B C29 H29A 104(5) . .
N11 C11 Mo2 178.6(4) . .
N29 C53 C54 176.9(9) . .
C53 C54 H54A 109.5 . .
C53 C54 H54B 109.5 . .
H54A C54 H54B 109.5 . .
C53 C54 H54C 109.5 . .
H54A C54 H54C 109.5 . .
H54B C54 H54C 109.5 . .
N30 C55 C56 172.2(12) . .
C55 C56 H56A 109.5 . .
C55 C56 H56B 109.5 . .
H56A C56 H56B 109.5 . .
C55 C56 H56C 109.5 . .
H56A C56 H56C 109.5 . .
H56B C56 H56C 109.5 . .
O2 C20 N18 123.8(4) . .
O2 C20 H20 125(4) . .
N18 C20 H20 111(4) . .
N18 C22 H22A 109.5 . .
N18 C22 H22B 109.5 . .
H22A C22 H22B 109.5 . .
N18 C22 H22C 109.5 . .
H22A C22 H22C 109.5 . .
H22B C22 H22C 109.5 . .
N18 C21 H21A 109.5 . .
N18 C21 H21B 109.5 . .
H21A C21 H21B 109.5 . .
N18 C21 H21C 109.5 . .
H21A C21 H21C 109.5 . .
H21B C21 H21C 109.5 . .
N17 C18 H18A 109.5 . .
N17 C18 H18B 109.5 . .
H18A C18 H18B 109.5 . .
N17 C18 H18C 109.5 . .
H18A C18 H18C 109.5 . .
H18B C18 H18C 109.5 . .
N17 C19 H19A 109.5 . .
N17 C19 H19B 109.5 . .
H19A C19 H19B 109.5 . .
N17 C19 H19C 109.5 . .
H19A C19 H19C 109.5 . .
H19B C19 H19C 109.5 . .
O1 C17 N17 124.2(4) . .
O1 C17 H17 120(3) . .
N17 C17 H17 116(3) . .
O3 C35B C35A 55.9(12) . .
O3 C35B N19 117.5(18) . .
C35A C35B N19 61.7(9) . .
O3 C35B C37A 174.6(16) . .
C35A C35B C37A 118.8(13) . .
N19 C35B C37A 57.1(9) . .
O3 C35A C35B 58.9(9) . .
O3 C35A N19 119.5(8) . .
C35B C35A N19 60.7(9) . .
O3 C35A C36B 169.9(12) . .
C35B C35A C36B 118.5(14) . .
N19 C35A C36B 58.2(10) . .
C37B C37A N19 76.0(13) . .
C37B C37A C35B 130.0(16) . .
N19 C37A C35B 55.0(8) . .
C37A C37B N19 59.6(8) . .
C37A C37B C36A 107.8(13) . .
N19 C37B C36A 49.7(8) . .
C36B C36A N19 62.3(11) . .
C36B C36A C37B 113.1(13) . .
N19 C36A C37B 53.8(7) . .
C36A C36B N19 67.4(15) . .
C36A C36B C35A 120(2) . .
N19 C36B C35A 55.2(8) . .
N16 C16 Mo2 178.9(4) . .
C59 N32 N32 144.3(16) . 2_575
C60 C59 N32 170.3(15) . .
O4 C38A N20 121.0(5) . .
O4 C38A C38B 58.1(9) . .
N20 C38A C38B 63.7(9) . .
O4 C38A C40B 166.8(11) . .
N20 C38A C40B 46.2(10) . .
C38B C38A C40B 109.8(14) . .
C40B C40A N20 57(2) . .
C39B C39A N20 78.9(11) . .
C39B C39A C38B 120.2(17) . .
N20 C39A C38B 59.4(10) . .
C57 N31 N31 128.2(17) . 2_566
N31 C57 C58 175(2) . .
O4 C38B C38A 55.1(11) . .
O4 C38B N20 110.1(18) . .
C38A C38B N20 55.7(10) . .
O4 C38B C39A 155.0(18) . .
C38A C38B C39A 110.7(14) . .
N20 C38B C39A 56.4(8) . .
C39A C39B N20 57.6(6) . .
C40A C40B N20 90(3) . .
C40A C40B C38A 140(3) . .
N20 C40B C38A 49.8(11) . .

loop_
_geom_bond_atom_site_label_1
_geom_bond_atom_site_label_2
_geom_bond_distance
_geom_bond_site_symmetry_2
Pr1 O2 2.365(3) .
Pr1 O1 2.467(3) .
Pr1 N1 2.585(3) .
Pr1 N11 2.588(3) 2_666
Pr1 N24 2.626(3) .
Pr1 N22 2.628(4) .
Pr1 N10 2.636(3) 1_645
Pr1 N21 2.666(4) .
Pr1 N23 2.693(3) .
Pr2 O3 2.418(3) .
Pr2 O4 2.431(3) .
Pr2 N2 2.579(3) .
Pr2 N3 2.588(3) 2_665
Pr2 N28 2.620(4) .
Pr2 N9 2.639(3) .
Pr2 N27 2.642(3) .
Pr2 N26 2.647(4) .
Pr2 N25 2.657(3) .
Mo2 C13 2.155(4) .
Mo2 C11 2.157(4) .
Mo2 C12 2.158(4) .
Mo2 C14 2.161(4) .
Mo2 C9 2.167(4) .
Mo2 C10 2.169(4) .
Mo2 C15 2.170(4) .
Mo2 C16 2.179(4) .
Mo1 C1 2.155(4) .
Mo1 C6 2.156(4) .
Mo1 C8 2.159(5) .
Mo1 C2 2.159(4) .
Mo1 C3 2.165(4) .
Mo1 C7 2.173(4) .
Mo1 C5 2.174(4) .
Mo1 C4 2.178(5) .
O11 C49 1.328(5) .
O11 C48 1.469(7) .
O12 C50 1.338(5) .
O12 C51 1.473(7) .
O9 C43 1.333(6) .
O9 C42 1.475(7) .
O10 C44 1.327(6) .
O10 C45 1.442(8) .
O4 C38A 1.254(6) .
O4 C38B 1.30(2) .
O3 C35A 1.228(9) .
O3 C35B 1.27(2) .
O6 C26 1.357(7) .
O6 C27 1.500(10) .
O5 C25 1.347(7) .
O5 C24 1.502(9) .
O8 C32 1.337(5) .
O8 C33 1.476(5) .
O7 C31 1.328(5) .
O7 C30 1.473(5) .
O1 C17 1.244(5) .
O2 C20 1.261(5) .
N27 C49 1.281(6) .
N27 C47 1.489(6) .
N28 C50 1.270(6) .
N28 C52 1.467(6) .
N2 C2 1.154(5) .
N7 C7 1.145(6) .
N1 C1 1.140(5) .
N6 C6 1.153(6) .
N5 C5 1.149(6) .
N4 C4 1.146(6) .
N8 C8 1.144(7) .
N26 C44 1.282(6) .
N26 C46 1.466(6) .
N25 C43 1.256(6) .
N25 C41 1.498(6) .
N9 C9 1.146(5) .
N3 C3 1.152(5) .
N3 Pr2 2.588(3) 2_665
N22 C26 1.267(7) .
N22 C28 1.499(7) .
N21 C25 1.276(7) .
N21 C23 1.482(7) .
N10 C10 1.151(5) .
N10 Pr1 2.635(3) 1_465
N12 C12 1.152(6) .
N13 C13 1.158(6) .
N15 C15 1.152(6) .
N14 C14 1.155(6) .
N24 C32 1.275(5) .
N24 C34 1.477(5) .
N23 C31 1.281(5) .
N23 C29 1.489(5) .
N11 C11 1.145(5) .
N11 Pr1 2.588(3) 2_666
N29 C53 1.117(9) .
N30 C55 1.247(14) .
N18 C20 1.302(6) .
N18 C21 1.454(6) .
N18 C22 1.457(6) .
N17 C17 1.322(5) .
N17 C18 1.449(6) .
N17 C19 1.464(6) .
N19 C35B 1.390(17) .
N19 C35A 1.404(10) .
N19 C37A 1.426(13) .
N19 C36B 1.45(2) .
N19 C36A 1.516(13) .
N19 C37B 1.604(17) .
N16 C16 1.143(6) .
C60 C59 1.29(2) .
N20 C40B 1.26(3) .
N20 C38A 1.335(7) .
N20 C39A 1.402(9) .
N20 C38B 1.45(2) .
N20 C40A 1.509(8) .
N20 C39B 1.631(10) .
C58 C57 1.509(10) .
C49 C50 1.462(7) .
C48 C47 1.525(7) .
C48 H48B 0.99 .
C48 H48A 0.99 .
C47 H47A 0.99 .
C47 H47B 0.99 .
C51 C52 1.525(8) .
C51 H51A 0.99 .
C51 H51B 0.99 .
C52 H52B 0.99 .
C52 H52A 0.99 .
C44 C43 1.480(7) .
C45 C46 1.541(8) .
C45 H45A 0.99 .
C45 H45B 0.99 .
C46 H46B 0.99 .
C46 H46A 0.99 .
C42 C41 1.523(8) .
C42 H42B 0.99 .
C42 H42A 0.99 .
C41 H41A 0.99 .
C41 H41B 0.99 .
C28 C27 1.526(9) .
C28 H28A 0.99 .
C28 H28B 0.99 .
C27 H27B 0.99 .
C27 H27A 0.99 .
C26 C25 1.431(9) .
C23 C24 1.513(8) .
C23 H23B 0.99 .
C23 H23A 0.99 .
C24 H24A 0.99 .
C24 H24B 0.99 .
C34 C33 1.531(6) .
C34 H34B 0.87(6) .
C34 H34A 0.91(5) .
C33 H33B 0.88(6) .
C33 H33A 0.82(7) .
C32 C31 1.475(5) .
C30 C29 1.524(6) .
C30 H30A 1.01(5) .
C30 H30B 0.90(5) .
C29 H29B 0.82(6) .
C29 H29A 1.07(5) .
C53 C54 1.454(10) .
C54 H54A 0.98 .
C54 H54B 0.98 .
C54 H54C 0.98 .
C55 C56 1.387(13) .
C56 H56A 0.98 .
C56 H56B 0.98 .
C56 H56C 0.98 .
C20 H20 0.80(5) .
C22 H22A 0.98 .
C22 H22B 0.98 .
C22 H22C 0.98 .
C21 H21A 0.98 .
C21 H21B 0.98 .
C21 H21C 0.98 .
C18 H18A 0.98 .
C18 H18B 0.98 .
C18 H18C 0.98 .
C19 H19A 0.98 .
C19 H19B 0.98 .
C19 H19C 0.98 .
C17 H17 0.98(5) .
N32 C59 1.31(2) .
N32 N32 1.70(3) 2_575
N31 C57 1.506(10) .
N31 N31 1.74(4) 2_566

loop_
_geom_torsion_atom_site_label_1
_geom_torsion_atom_site_label_2
_geom_torsion_atom_site_label_3
_geom_torsion_atom_site_label_4
_geom_torsion
_geom_torsion_site_symmetry_1
O3 Pr2 O4 C38A 145.8(5) .
N2 Pr2 O4 C38A -63.3(5) .
N3 Pr2 O4 C38A -10.1(5) 2_665
N28 Pr2 O4 C38A 39.1(5) .
N9 Pr2 O4 C38A 150.6(5) .
N27 Pr2 O4 C38A 73.9(5) .
N26 Pr2 O4 C38A -87.8(5) .
N25 Pr2 O4 C38A -143.7(5) .
O3 Pr2 O4 C38B -8(2) .
N2 Pr2 O4 C38B 143(2) .
N3 Pr2 O4 C38B -164(2) 2_665
N28 Pr2 O4 C38B -115(2) .
N9 Pr2 O4 C38B -3(2) .
N27 Pr2 O4 C38B -80(2) .
N26 Pr2 O4 C38B 118(2) .
N25 Pr2 O4 C38B 62(2) .
O4 Pr2 O3 C35A 38.0(12) .
N2 Pr2 O3 C35A -120.8(12) .
N3 Pr2 O3 C35A -175.7(11) 2_665
N28 Pr2 O3 C35A 161.3(12) .
N9 Pr2 O3 C35A 33.3(11) .
N27 Pr2 O3 C35A 103.0(12) .
N26 Pr2 O3 C35A -70.8(12) .
N25 Pr2 O3 C35A -40.1(11) .
O4 Pr2 O3 C35B 151.8(13) .
N2 Pr2 O3 C35B -7.1(13) .
N3 Pr2 O3 C35B -61.9(13) 2_665
N28 Pr2 O3 C35B -84.9(13) .
N9 Pr2 O3 C35B 147.1(13) .
N27 Pr2 O3 C35B -143.2(13) .
N26 Pr2 O3 C35B 42.9(13) .
N25 Pr2 O3 C35B 73.6(13) .
O2 Pr1 O1 C17 -115.9(4) .
N1 Pr1 O1 C17 176.2(4) .
N11 Pr1 O1 C17 43.9(4) 2_666
N24 Pr1 O1 C17 -67.5(4) .
N22 Pr1 O1 C17 168.5(4) .
N10 Pr1 O1 C17 -35.3(4) 1_645
N21 Pr1 O1 C17 111.4(4) .
N23 Pr1 O1 C17 30.5(5) .
O1 Pr1 O2 C20 22.3(5) .
N1 Pr1 O2 C20 165.9(5) .
N11 Pr1 O2 C20 -10.1(6) 2_666
N24 Pr1 O2 C20 -124.1(5) .
N22 Pr1 O2 C20 93.5(5) .
N10 Pr1 O2 C20 -53.9(5) 1_645
N21 Pr1 O2 C20 109.9(5) .
N23 Pr1 O2 C20 -125.6(5) .
O3 Pr2 N27 C49 63.5(3) .
O4 Pr2 N27 C49 -148.2(3) .
N2 Pr2 N27 C49 -13.2(4) .
N3 Pr2 N27 C49 -70.9(3) 2_665
N28 Pr2 N27 C49 0.4(3) .
N9 Pr2 N27 C49 135.6(3) .
N26 Pr2 N27 C49 -123.4(3) .
N25 Pr2 N27 C49 132.1(3) .
O3 Pr2 N27 C47 -121.9(4) .
O4 Pr2 N27 C47 26.3(4) .
N2 Pr2 N27 C47 161.3(4) .
N3 Pr2 N27 C47 103.7(4) 2_665
N28 Pr2 N27 C47 174.9(4) .
N9 Pr2 N27 C47 -49.9(4) .
N26 Pr2 N27 C47 51.2(4) .
N25 Pr2 N27 C47 -53.4(5) .
O3 Pr2 N28 C50 -106.5(3) .
O4 Pr2 N28 C50 39.2(4) .
N2 Pr2 N28 C50 172.1(3) .
N3 Pr2 N28 C50 90.8(3) 2_665
N9 Pr2 N28 C50 -47.4(3) .
N27 Pr2 N28 C50 1.9(3) .
N26 Pr2 N28 C50 130.5(3) .
N25 Pr2 N28 C50 -136.7(3) .
O3 Pr2 N28 C52 72.0(4) .
O4 Pr2 N28 C52 -142.3(4) .
N2 Pr2 N28 C52 -9.3(4) .
N3 Pr2 N28 C52 -90.6(4) 2_665
N9 Pr2 N28 C52 131.2(4) .
N27 Pr2 N28 C52 -179.6(5) .
N26 Pr2 N28 C52 -50.9(5) .
N25 Pr2 N28 C52 41.8(5) .
O3 Pr2 N2 C2 91.6(10) .
O4 Pr2 N2 C2 -72.4(11) .
N3 Pr2 N2 C2 -125.2(11) 2_665
N28 Pr2 N2 C2 163.5(11) .
N9 Pr2 N2 C2 48.8(11) .
N27 Pr2 N2 C2 176.1(10) .
N26 Pr2 N2 C2 -48.2(10) .
N25 Pr2 N2 C2 17.1(10) .
O2 Pr1 N1 C1 140.0(12) .
O1 Pr1 N1 C1 -154.6(11) .
N11 Pr1 N1 C1 -43.3(12) 2_666
N24 Pr1 N1 C1 67.7(11) .
N22 Pr1 N1 C1 -147.0(12) .
N10 Pr1 N1 C1 73.1(12) 1_645
N21 Pr1 N1 C1 -80.5(12) .
N23 Pr1 N1 C1 2.3(11) .
O3 Pr2 N26 C44 40.4(4) .
O4 Pr2 N26 C44 -105.5(3) .
N2 Pr2 N26 C44 93.1(3) .
N3 Pr2 N26 C44 174.5(3) 2_665
N28 Pr2 N26 C44 136.1(3) .
N9 Pr2 N26 C44 -45.9(3) .
N27 Pr2 N26 C44 -130.9(3) .
N25 Pr2 N26 C44 7.2(3) .
O3 Pr2 N26 C46 -146.3(4) .
O4 Pr2 N26 C46 67.9(4) .
N2 Pr2 N26 C46 -93.6(5) .
N3 Pr2 N26 C46 -12.1(4) 2_665
N28 Pr2 N26 C46 -50.5(5) .
N9 Pr2 N26 C46 127.5(4) .
N27 Pr2 N26 C46 42.5(5) .
N25 Pr2 N26 C46 -179.4(5) .
O3 Pr2 N25 C43 -158.7(4) .
O4 Pr2 N25 C43 54.3(4) .
N2 Pr2 N25 C43 -78.9(3) .
N3 Pr2 N25 C43 -22.7(4) 2_665
N28 Pr2 N25 C43 -129.0(3) .
N9 Pr2 N25 C43 121.4(4) .
N27 Pr2 N25 C43 125.0(3) .
N26 Pr2 N25 C43 -5.6(3) .
O3 Pr2 N25 C41 25.0(4) .
O4 Pr2 N25 C41 -122.0(4) .
N2 Pr2 N25 C41 104.8(4) .
N3 Pr2 N25 C41 161.0(4) 2_665
N28 Pr2 N25 C41 54.7(5) .
N9 Pr2 N25 C41 -54.9(4) .
N27 Pr2 N25 C41 -51.4(5) .
N26 Pr2 N25 C41 178.1(4) .
O2 Pr1 N22 C26 168.9(4) .
O1 Pr1 N22 C26 -107.2(4) .
N1 Pr1 N22 C26 77.9(4) .
N11 Pr1 N22 C26 -50.5(4) 2_666
N24 Pr1 N22 C26 121.0(4) .
N10 Pr1 N22 C26 -141.4(4) 1_645
N21 Pr1 N22 C26 2.4(4) .
N23 Pr1 N22 C26 30.4(5) .
O2 Pr1 N22 C28 -16.4(5) .
O1 Pr1 N22 C28 67.5(5) .
N1 Pr1 N22 C28 -107.4(5) .
N11 Pr1 N22 C28 124.1(5) 2_666
N24 Pr1 N22 C28 -64.3(5) .
N10 Pr1 N22 C28 33.2(6) 1_645
N21 Pr1 N22 C28 177.1(5) .
N23 Pr1 N22 C28 -155.0(5) .
O2 Pr1 N21 C25 -19.9(4) .
O1 Pr1 N21 C25 59.8(4) .
N1 Pr1 N21 C25 -82.1(4) .
N11 Pr1 N21 C25 126.4(4) 2_666
N24 Pr1 N21 C25 -121.2(4) .
N22 Pr1 N21 C25 -2.3(3) .
N10 Pr1 N21 C25 130.8(3) 1_645
N23 Pr1 N21 C25 -163.4(4) .
O2 Pr1 N21 C23 152.9(4) .
O1 Pr1 N21 C23 -127.3(4) .
N1 Pr1 N21 C23 90.8(4) .
N11 Pr1 N21 C23 -60.7(4) 2_666
N24 Pr1 N21 C23 51.7(4) .
N22 Pr1 N21 C23 170.6(4) .
N10 Pr1 N21 C23 -56.4(5) 1_645
N23 Pr1 N21 C23 9.4(4) .
O2 Pr1 N24 C32 176.4(3) .
O1 Pr1 N24 C32 126.0(3) .
N1 Pr1 N24 C32 -91.6(3) .
N11 Pr1 N24 C32 35.6(3) 2_666
N22 Pr1 N24 C32 -135.4(3) .
N10 Pr1 N24 C32 92.4(3) 1_645
N21 Pr1 N24 C32 -52.6(3) .
N23 Pr1 N24 C32 -4.7(3) .
O2 Pr1 N24 C34 -0.4(4) .
O1 Pr1 N24 C34 -50.8(4) .
N1 Pr1 N24 C34 91.5(4) .
N11 Pr1 N24 C34 -141.2(4) 2_666
N22 Pr1 N24 C34 47.7(4) .
N10 Pr1 N24 C34 -84.5(4) 1_645
N21 Pr1 N24 C34 130.5(4) .
N23 Pr1 N24 C34 178.4(4) .
O2 Pr1 N23 C31 7.5(3) .
O1 Pr1 N23 C31 -122.8(3) .
N1 Pr1 N23 C31 78.8(3) .
N11 Pr1 N23 C31 -136.4(3) 2_666
N24 Pr1 N23 C31 5.9(3) .
N22 Pr1 N23 C31 124.6(3) .
N10 Pr1 N23 C31 -61.1(3) 1_645
N21 Pr1 N23 C31 149.6(3) .
O2 Pr1 N23 C29 177.7(4) .
O1 Pr1 N23 C29 47.4(5) .
N1 Pr1 N23 C29 -111.0(4) .
N11 Pr1 N23 C29 33.8(4) 2_666
N24 Pr1 N23 C29 176.1(4) .
N22 Pr1 N23 C29 -65.2(5) .
N10 Pr1 N23 C29 109.1(4) 1_645
N21 Pr1 N23 C29 -40.2(4) .
C47 N27 C49 O11 0.3(6) .
Pr2 N27 C49 O11 176.3(3) .
C47 N27 C49 C50 -178.3(4) .
Pr2 N27 C49 C50 -2.3(5) .
C48 O11 C49 N27 2.2(6) .
C48 O11 C49 C50 -179.1(4) .
C49 O11 C48 C47 -3.6(5) .
C49 N27 C47 C48 -2.6(5) .
Pr2 N27 C47 C48 -177.6(3) .
O11 C48 C47 N27 3.8(5) .
C52 N28 C50 O12 -1.5(6) .
Pr2 N28 C50 O12 177.5(3) .
C52 N28 C50 C49 177.2(4) .
Pr2 N28 C50 C49 -3.9(5) .
C51 O12 C50 N28 -1.5(6) .
C51 O12 C50 C49 179.8(4) .
N27 C49 C50 N28 4.3(7) .
O11 C49 C50 N28 -174.4(4) .
N27 C49 C50 O12 -177.1(4) .
O11 C49 C50 O12 4.3(6) .
C50 O12 C51 C52 3.6(5) .
C50 N28 C52 C51 3.7(5) .
Pr2 N28 C52 C51 -175.0(3) .
O12 C51 C52 N28 -4.4(6) .
C46 N26 C44 O10 -3.4(6) .
Pr2 N26 C44 O10 171.8(3) .
C46 N26 C44 C43 176.2(4) .
Pr2 N26 C44 C43 -8.6(5) .
C45 O10 C44 N26 -2.1(6) .
C45 O10 C44 C43 178.3(4) .
C44 O10 C45 C46 6.3(6) .
C44 N26 C46 C45 6.9(5) .
Pr2 N26 C46 C45 -167.0(3) .
O10 C45 C46 N26 -8.1(6) .
C41 N25 C43 O9 2.9(6) .
Pr2 N25 C43 O9 -174.4(3) .
C41 N25 C43 C44 -178.6(4) .
Pr2 N25 C43 C44 4.0(6) .
C42 O9 C43 N25 -1.1(6) .
C42 O9 C43 C44 -179.6(4) .
N26 C44 C43 N25 3.2(7) .
O10 C44 C43 N25 -177.2(4) .
N26 C44 C43 O9 -178.3(4) .
O10 C44 C43 O9 1.3(7) .
C43 O9 C42 C41 -1.2(6) .
C43 N25 C41 C42 -3.2(5) .
Pr2 N25 C41 C42 173.4(3) .
O9 C42 C41 N25 2.6(6) .
C26 N22 C28 C27 -4.7(8) .
Pr1 N22 C28 C27 -179.8(5) .
C26 O6 C27 C28 -6.1(10) .
N22 C28 C27 O6 6.4(9) .
C28 N22 C26 O6 0.8(8) .
Pr1 N22 C26 O6 176.8(5) .
C28 N22 C26 C25 -178.5(6) .
Pr1 N22 C26 C25 -2.5(7) .
C27 O6 C26 N22 3.5(9) .
C27 O6 C26 C25 -177.2(7) .
C23 N21 C25 O5 3.6(6) .
Pr1 N21 C25 O5 178.5(4) .
C23 N21 C25 C26 -172.7(5) .
Pr1 N21 C25 C26 2.1(7) .
C24 O5 C25 N21 1.2(7) .
C24 O5 C25 C26 177.6(5) .
N22 C26 C25 N21 0.2(9) .
O6 C26 C25 N21 -179.1(6) .
N22 C26 C25 O5 -176.1(5) .
O6 C26 C25 O5 4.6(9) .
C25 N21 C23 C24 -6.7(6) .
Pr1 N21 C23 C24 179.9(4) .
C25 O5 C24 C23 -5.3(6) .
N21 C23 C24 O5 7.2(6) .
C32 N24 C34 C33 -2.5(5) .
Pr1 N24 C34 C33 174.6(3) .
C32 O8 C33 C34 -1.6(4) .
N24 C34 C33 O8 2.5(5) .
C34 N24 C32 O8 1.8(5) .
Pr1 N24 C32 O8 -175.9(2) .
C34 N24 C32 C31 -178.7(3) .
Pr1 N24 C32 C31 3.6(5) .
C33 O8 C32 N24 -0.1(5) .
C33 O8 C32 C31 -179.6(3) .
C29 N23 C31 O7 -3.4(5) .
Pr1 N23 C31 O7 169.9(3) .
C29 N23 C31 C32 179.8(4) .
Pr1 N23 C31 C32 -6.9(5) .
C30 O7 C31 N23 4.6(5) .
C30 O7 C31 C32 -178.5(3) .
N24 C32 C31 N23 2.5(6) .
O8 C32 C31 N23 -178.0(3) .
N24 C32 C31 O7 -174.4(3) .
O8 C32 C31 O7 5.1(5) .
C31 O7 C30 C29 -3.4(4) .
C31 N23 C29 C30 0.6(5) .
Pr1 N23 C29 C30 -170.3(3) .
O7 C30 C29 N23 1.7(5) .
Pr1 O2 C20 N18 -160.2(4) .
C21 N18 C20 O2 2.8(8) .
C22 N18 C20 O2 -177.0(4) .
Pr1 O1 C17 N17 -145.9(3) .
C18 N17 C17 O1 2.6(7) .
C19 N17 C17 O1 -178.1(4) .
Pr2 O3 C35B C35A -151.5(8) .
C35A O3 C35B N19 -3.8(12) .
Pr2 O3 C35B N19 -155.3(8) .
C35A N19 C35B O3 3.6(11) .
C37A N19 C35B O3 -178.8(19) .
C36B N19 C35B O3 -5(2) .
C37B N19 C35B O3 -171.1(14) .
C37A N19 C35B C35A 177.6(11) .
C36B N19 C35B C35A -8.5(17) .
C37B N19 C35B C35A -174.6(10) .
C35A N19 C35B C37A -177.6(11) .
C36B N19 C35B C37A 173.9(15) .
C37B N19 C35B C37A 7.7(11) .
Pr2 O3 C35A C35B 129.4(14) .
C35B O3 C35A N19 3.8(12) .
Pr2 O3 C35A N19 133.2(8) .
C35B O3 C35A C36B 78(7) .
Pr2 O3 C35A C36B -153(7) .
N19 C35B C35A O3 176.2(12) .
C37A C35B C35A O3 178.5(19) .
O3 C35B C35A N19 -176.2(12) .
C37A C35B C35A N19 2.3(11) .
O3 C35B C35A C36B -168.7(14) .
N19 C35B C35A C36B 7.5(15) .
C37A C35B C35A C36B 10(2) .
C35B N19 C35A O3 -3.7(11) .
C37A N19 C35A O3 -6.5(13) .
C36B N19 C35A O3 168.5(14) .
C36A N19 C35A O3 -177.0(11) .
C37B N19 C35A O3 21(5) .
C37A N19 C35A C35B -2.7(13) .
C36B N19 C35A C35B 172.3(16) .
C36A N19 C35A C35B -173.2(14) .
C37B N19 C35A C35B 25(5) .
C35B N19 C35A C36B -172.3(16) .
C37A N19 C35A C36B -175.0(14) .
C36A N19 C35A C36B 14.5(15) .
C37B N19 C35A C36B -147(5) .
C35B N19 C37A C37B 169.7(14) .
C35A N19 C37A C37B 172.2(11) .
C36B N19 C37A C37B 13(6) .
C36A N19 C37A C37B -17.7(15) .
C35A N19 C37A C35B 2.5(12) .
C36B N19 C37A C35B -156(6) .
C36A N19 C37A C35B 172.6(14) .
C37B N19 C37A C35B -169.7(14) .
C35A C35B C37A C37B -16(3) .
N19 C35B C37A C37B -13.1(18) .
C35A C35B C37A N19 -2.4(11) .
C35B C37A C37B N19 11.1(15) .
N19 C37A C37B C36A 12.6(10) .
C35B C37A C37B C36A 24(2) .
C35B N19 C37B C37A -10.3(14) .
C35A N19 C37B C37A -33(5) .
C36B N19 C37B C37A -176.5(15) .
C36A N19 C37B C37A 164.1(13) .
C35B N19 C37B C36A -174.4(13) .
C35A N19 C37B C36A 163(5) .
C37A N19 C37B C36A -164.1(13) .
C36B N19 C37B C36A 19.4(16) .
C35A N19 C36A C36B -17.3(18) .
C37A N19 C36A C36B 171.5(15) .
C37B N19 C36A C36B 158.9(18) .
C35A N19 C36A C37B -176.2(10) .
C37A N19 C36A C37B 12.6(11) .
C36B N19 C36A C37B -158.9(18) .
C37A C37B C36A C36B -35(2) .
N19 C37B C36A C36B -20.3(17) .
C37A C37B C36A N19 -14.3(11) .
C37B C36A C36B N19 18.5(15) .
N19 C36A C36B C35A 16.3(15) .
C37B C36A C36B C35A 35(3) .
C35B N19 C36B C36A 170.7(16) .
C35A N19 C36B C36A 162.8(18) .
C37A N19 C36B C36A -36(6) .
C37B N19 C36B C36A -25(2) .
C35B N19 C36B C35A 7.8(16) .
C37A N19 C36B C35A 161(5) .
C36A N19 C36B C35A -162.8(17) .
C37B N19 C36B C35A 172.4(10) .
O3 C35A C36B C36A -98(8) .
C35B C35A C36B C36A -26(3) .
N19 C35A C36B C36A -18.4(18) .
O3 C35A C36B N19 -80(7) .
C35B C35A C36B N19 -7.7(15) .
C38B O4 C38A N20 10.9(11) .
Pr2 O4 C38A N20 -156.9(3) .
Pr2 O4 C38A C38B -167.8(11) .
C38B O4 C38A C40B 25(5) .
Pr2 O4 C38A C40B -142(4) .
C40B N20 C38A O4 175.5(13) .
C39A N20 C38A O4 5.4(8) .
C38B N20 C38A O4 -10.3(11) .
C40A N20 C38A O4 178.3(5) .
C39B N20 C38A O4 -45(3) .
C40B N20 C38A C38B -174.2(16) .
C39A N20 C38A C38B 15.8(11) .
C40A N20 C38A C38B -171.3(11) .
C39B N20 C38A C38B -35(3) .
C39A N20 C38A C40B -170.0(14) .
C38B N20 C38A C40B 174.2(16) .
C40A N20 C38A C40B 2.9(13) .
C39B N20 C38A C40B 140(3) .
C38A N20 C40A C40B -5(2) .
C39A N20 C40A C40B 168(2) .
C39B N20 C40A C40B -168(3) .
C40B N20 C39A C39B 51(3) .
C38A N20 C39A C39B -151(2) .
C38B N20 C39A C39B -135(2) .
C40A N20 C39A C39B 37(2) .
C40B N20 C39A C38B -174(3) .
C38A N20 C39A C38B -15.2(11) .
C40A N20 C39A C38B 172.0(11) .
C39B N20 C39A C38B 135(2) .
Pr2 O4 C38B C38A 161.3(16) .
C38A O4 C38B N20 -9.2(10) .
Pr2 O4 C38B N20 152.1(11) .
C38A O4 C38B C39A -62(4) .
Pr2 O4 C38B C39A 100(5) .
N20 C38A C38B O4 -169.6(11) .
C40B C38A C38B O4 -174.0(11) .
O4 C38A C38B N20 169.6(11) .
C40B C38A C38B N20 -4.5(12) .
O4 C38A C38B C39A 156.5(18) .
N20 C38A C38B C39A -13.0(9) .
C40B C38A C38B C39A -17.5(18) .
C40B N20 C38B O4 19(3) .
C38A N20 C38B O4 9.1(10) .
C39A N20 C38B O4 -156.2(18) .
C39B N20 C38B O4 174.5(16) .
C40B N20 C38B C38A 10(3) .
C39A N20 C38B C38A -165.3(10) .
C39B N20 C38B C38A 165.4(12) .
C40B N20 C38B C39A 175(2) .
C38A N20 C38B C39A 165.3(10) .
C39B N20 C38B C39A -29.2(12) .
C39B C39A C38B O4 116(5) .
N20 C39A C38B O4 63(4) .
C39B C39A C38B C38A 66(3) .
N20 C39A C38B C38A 12.9(9) .
C39B C39A C38B N20 53(2) .
C38B C39A C39B N20 -44.4(18) .
C40B N20 C39B C39A -155.9(18) .
C38A N20 C39B C39A 70(3) .
C38B N20 C39B C39A 39.7(18) .
C40A N20 C39B C39A -148.4(17) .
N20 C40A C40B C38A 6(3) .
C38A N20 C40B C40A 175(2) .
C39A N20 C40B C40A -22(4) .
C38B N20 C40B C40A 166.7(18) .
C39B N20 C40B C40A 14(3) .
C39A N20 C40B C38A 162(2) .
C38B N20 C40B C38A -9(2) .
C40A N20 C40B C38A -175(2) .
C39B N20 C40B C38A -161.6(15) .
O4 C38A C40B C40A -24(8) .
N20 C38A C40B C40A -7(3) .
C38B C38A C40B C40A -2(5) .
O4 C38A C40B N20 -17(5) .
C38B C38A C40B N20 5.5(15) .
